data_4334479
loop_
_publ_author_name
'Mei Wang'
'Jason England'
'Thomas Weyherm\"uller'
'Swarna-Latha Kokatam'
'Christopher J. Pollock'
'Serena DeBeer'
'Jingmei Shen'
'Glenn P.A. Yap'
'Klaus H. Theopold'
'Karl Wieghardt'

_publ_section_title
;
 New Complexes of Chromium(III) Containing Organic \p-Radical Ligands: An
 Experimental and Density Functional Theory Study
;
_journal_name_full 'Inorganic Chemistry'
_journal_page_first 4472
_journal_page_last 4487
_journal_paper_doi 10.1021/ic302743s
_journal_volume 52
_journal_year 2013
_chemical_formula_moiety 'C42 H72 Cr N6'
_chemical_formula_sum 'C42 H72 Cr N6'
_chemical_formula_weight 713.06
_chemical_name_systematic
;
 ?
;
_space_group_IT_number 167
_symmetry_cell_setting trigonal
_symmetry_space_group_name_Hall '-R 3 2"c'
_symmetry_space_group_name_H-M 'R -3 c :H'
_atom_sites_solution_hydrogens geom
_atom_sites_solution_primary direct
_atom_sites_solution_secondary difmap
_audit_creation_method SHELXL-97
_cell_angle_alpha 90.00
_cell_angle_beta 90.00
_cell_angle_gamma 120.00
_cell_formula_units_Z 12
_cell_length_a 17.205(2)
_cell_length_b 17.205(2)
_cell_length_c 46.944(8)
_cell_measurement_temperature 200(2)
_cell_volume 12034(3)
_computing_cell_refinement 'SAINT (Bruker, 2002)'
_computing_data_collection 'SMART (Bruker, 2002)'
_computing_data_reduction SAINT
_computing_molecular_graphics 'SHELXTL (Sheldrick, 2001)'
_computing_publication_material 'SHELXTL (Sheldrick, 2001)'
_computing_structure_refinement 'SHELXL-97 (Sheldrick, 2008)'
_computing_structure_solution 'SHELXS-97 (Sheldrick, 2008)'
_diffrn_ambient_temperature 200(2)
_diffrn_detector_area_resol_mean 8.33
_diffrn_measured_fraction_theta_full 1.000
_diffrn_measured_fraction_theta_max 1.000
_diffrn_measurement_device_type 'Bruker AXS APEX diffractometer'
_diffrn_measurement_method \w
_diffrn_radiation_monochromator graphite
_diffrn_radiation_source 'fine-focus sealed tube'
_diffrn_radiation_type MoK\a
_diffrn_radiation_wavelength 0.71073
_diffrn_reflns_av_R_equivalents 0.0621
_diffrn_reflns_av_sigmaI/netI 0.0275
_diffrn_reflns_limit_h_max 22
_diffrn_reflns_limit_h_min -22
_diffrn_reflns_limit_k_max 22
_diffrn_reflns_limit_k_min -22
_diffrn_reflns_limit_l_max 62
_diffrn_reflns_limit_l_min -62
_diffrn_reflns_number 43776
_diffrn_reflns_theta_full 25.00
_diffrn_reflns_theta_max 28.31
_diffrn_reflns_theta_min 1.62
_exptl_absorpt_coefficient_mu 0.322
_exptl_absorpt_correction_T_max 0.9692
_exptl_absorpt_correction_T_min 0.9488
_exptl_absorpt_correction_type multi-scan
_exptl_absorpt_process_details 'SADABS (Sheldrick, 2003)'
_exptl_crystal_colour brown
_exptl_crystal_density_diffrn 1.181
_exptl_crystal_description block
_exptl_crystal_F_000 4680
_exptl_crystal_size_max 0.17
_exptl_crystal_size_mid 0.12
_exptl_crystal_size_min 0.10
_refine_diff_density_max 0.428
_refine_diff_density_min -0.275
_refine_diff_density_rms 0.055
_refine_ls_extinction_method none
_refine_ls_goodness_of_fit_ref 1.013
_refine_ls_hydrogen_treatment constr
_refine_ls_matrix_type full
_refine_ls_number_parameters 148
_refine_ls_number_reflns 3340
_refine_ls_number_restraints 0
_refine_ls_restrained_S_all 1.013
_refine_ls_R_factor_all 0.0569
_refine_ls_R_factor_gt 0.0446
_refine_ls_shift/su_max 0.000
_refine_ls_shift/su_mean 0.000
_refine_ls_structure_factor_coef Fsqd
_refine_ls_weighting_details 'calc w=1/[\s^2^(Fo^2^)+(0.0443P)^2^+25.5977P] where P=(Fo^2^+2Fc^2^)/3'
_refine_ls_weighting_scheme calc
_refine_ls_wR_factor_gt 0.1043
_refine_ls_wR_factor_ref 0.1124
_reflns_number_gt 2748
_reflns_number_total 3340
_reflns_threshold_expression >2sigma(I)
_cod_data_source_file ic302743s_si_002_4.cif
_cod_data_source_block 4
_cod_original_sg_symbol_H-M 'R -3 c'
_cod_database_code 4334479

loop_
_symmetry_equiv_pos_as_xyz
'x, y, z'
'-y, x-y, z'
'-x+y, -x, z'
'y, x, -z+1/2'
'-x, -x+y, -z+1/2'
'x-y, -y, -z+1/2'
'x+2/3, y+1/3, z+1/3'
'-y+2/3, x-y+1/3, z+1/3'
'-x+y+2/3, -x+1/3, z+1/3'
'y+2/3, x+1/3, -z+5/6'
'-x+2/3, -x+y+1/3, -z+5/6'
'x-y+2/3, -y+1/3, -z+5/6'
'x+1/3, y+2/3, z+2/3'
'-y+1/3, x-y+2/3, z+2/3'
'-x+y+1/3, -x+2/3, z+2/3'
'y+1/3, x+2/3, -z+7/6'
'-x+1/3, -x+y+2/3, -z+7/6'
'x-y+1/3, -y+2/3, -z+7/6'
'-x, -y, -z'
'y, -x+y, -z'
'x-y, x, -z'
'-y, -x, z-1/2'
'x, x-y, z-1/2'
'-x+y, y, z-1/2'
'-x+2/3, -y+1/3, -z+1/3'
'y+2/3, -x+y+1/3, -z+1/3'
'x-y+2/3, x+1/3, -z+1/3'
'-y+2/3, -x+1/3, z-1/6'
'x+2/3, x-y+1/3, z-1/6'
'-x+y+2/3, y+1/3, z-1/6'
'-x+1/3, -y+2/3, -z+2/3'
'y+1/3, -x+y+2/3, -z+2/3'
'x-y+1/3, x+2/3, -z+2/3'
'-y+1/3, -x+2/3, z+1/6'
'x+1/3, x-y+2/3, z+1/6'
'-x+y+1/3, y+2/3, z+1/6'

loop_
_atom_site_label
_atom_site_type_symbol
_atom_site_fract_x
_atom_site_fract_y
_atom_site_fract_z
_atom_site_U_iso_or_equiv
_atom_site_adp_type
_atom_site_occupancy
_atom_site_symmetry_multiplicity
_atom_site_calc_flag
_atom_site_refinement_flags
Cr Cr 0.0000 0.0000 0.121577(9) 0.01883(12) Uani 1 3 d S
N1 N -0.02465(9) 0.08395(9) 0.14555(3) 0.0222(3) Uani 1 1 d .
N2 N 0.06183(9) 0.11501(9) 0.09805(3) 0.0219(3) Uani 1 1 d .
C1 C 0.01090(11) 0.16676(11) 0.13509(4) 0.0277(3) Uani 1 1 d .
H1A H 0.0050 0.2122 0.1446 0.033 Uiso 1 1 calc R
C2 C 0.05706(11) 0.18325(11) 0.10950(4) 0.0280(4) Uani 1 1 d .
H2A H 0.0839 0.2405 0.1006 0.034 Uiso 1 1 calc R
C3 C -0.04113(12) 0.13855(13) 0.19411(4) 0.0346(4) Uani 1 1 d .
H3A H 0.0225 0.1583 0.1983 0.042 Uiso 1 1 calc R
H3B H -0.0442 0.1905 0.1863 0.042 Uiso 1 1 calc R
C4 C -0.09618(15) 0.10617(16) 0.22151(4) 0.0437(5) Uani 1 1 d .
H4A H -0.0913 0.0557 0.2296 0.052 Uiso 1 1 calc R
H4B H -0.0721 0.1554 0.2357 0.052 Uiso 1 1 calc R
C5 C -0.19435(14) 0.07574(14) 0.21560(4) 0.0384(4) Uani 1 1 d .
H5A H -0.2294 0.0526 0.2334 0.046 Uiso 1 1 calc R
H5B H -0.1997 0.1276 0.2091 0.046 Uiso 1 1 calc R
C6 C -0.23248(13) 0.00277(13) 0.19298(4) 0.0383(4) Uani 1 1 d .
H6A H -0.2945 -0.0120 0.1884 0.046 Uiso 1 1 calc R
H6B H -0.2349 -0.0521 0.2006 0.046 Uiso 1 1 calc R
C7 C -0.17602(11) 0.03160(12) 0.16575(4) 0.0299(4) Uani 1 1 d .
H7A H -0.1805 0.0810 0.1566 0.036 Uiso 1 1 calc R
H7B H -0.1999 -0.0195 0.1523 0.036 Uiso 1 1 calc R
C8 C -0.07733(11) 0.06290(11) 0.17208(3) 0.0241(3) Uani 1 1 d .
H8A H -0.0757 0.0111 0.1811 0.029 Uiso 1 1 calc R
C9 C 0.10943(13) 0.19395(13) 0.05017(4) 0.0343(4) Uani 1 1 d .
H9A H 0.1307 0.2540 0.0586 0.041 Uiso 1 1 calc R
H9B H 0.0458 0.1688 0.0446 0.041 Uiso 1 1 calc R
C10 C 0.16551(13) 0.20269(14) 0.02372(4) 0.0391(4) Uani 1 1 d .
H10A H 0.1411 0.1432 0.0145 0.047 Uiso 1 1 calc R
H10B H 0.1612 0.2439 0.0099 0.047 Uiso 1 1 calc R
C11 C 0.26332(13) 0.23819(14) 0.03130(4) 0.0405(5) Uani 1 1 d .
H11A H 0.2898 0.3004 0.0385 0.049 Uiso 1 1 calc R
H11B H 0.2968 0.2393 0.0140 0.049 Uiso 1 1 calc R
C12 C 0.27243(13) 0.17975(15) 0.05390(4) 0.0395(5) Uani 1 1 d .
H12A H 0.3362 0.2070 0.0596 0.047 Uiso 1 1 calc R
H12B H 0.2534 0.1198 0.0458 0.047 Uiso 1 1 calc R
C13 C 0.21552(11) 0.16937(14) 0.08020(4) 0.0335(4) Uani 1 1 d .
H13A H 0.2202 0.1281 0.0939 0.040 Uiso 1 1 calc R
H13C H 0.2389 0.2284 0.0896 0.040 Uiso 1 1 calc R
C14 C 0.11725(11) 0.13261(11) 0.07226(3) 0.0244(3) Uani 1 1 d .
H14A H 0.0964 0.0734 0.0628 0.029 Uiso 1 1 calc R

loop_
_atom_site_aniso_label
_atom_site_aniso_U_11
_atom_site_aniso_U_22
_atom_site_aniso_U_33
_atom_site_aniso_U_23
_atom_site_aniso_U_13
_atom_site_aniso_U_12
Cr 0.01792(15) 0.01792(15) 0.0207(2) 0.000 0.000 0.00896(7)
N1 0.0213(6) 0.0230(6) 0.0232(6) -0.0004(5) 0.0015(5) 0.0119(5)
N2 0.0204(6) 0.0208(6) 0.0227(6) 0.0017(5) 0.0014(5) 0.0089(5)
C1 0.0302(9) 0.0226(8) 0.0325(9) -0.0017(6) 0.0027(7) 0.0151(7)
C2 0.0302(9) 0.0210(8) 0.0320(9) 0.0034(6) 0.0030(7) 0.0121(7)
C3 0.0299(9) 0.0430(10) 0.0319(9) -0.0107(8) -0.0015(7) 0.0188(8)
C4 0.0505(12) 0.0657(14) 0.0263(9) -0.0067(9) 0.0006(8) 0.0376(11)
C5 0.0445(11) 0.0464(11) 0.0326(9) 0.0069(8) 0.0150(8) 0.0290(10)
C6 0.0326(9) 0.0357(10) 0.0456(11) 0.0078(8) 0.0145(8) 0.0164(8)
C7 0.0258(8) 0.0306(9) 0.0320(9) -0.0010(7) 0.0030(7) 0.0131(7)
C8 0.0278(8) 0.0256(8) 0.0235(7) 0.0013(6) 0.0031(6) 0.0168(7)
C9 0.0346(9) 0.0397(10) 0.0311(9) 0.0102(7) 0.0046(7) 0.0204(8)
C10 0.0404(10) 0.0485(12) 0.0264(9) 0.0110(8) 0.0048(8) 0.0207(9)
C11 0.0353(10) 0.0439(11) 0.0316(9) 0.0058(8) 0.0102(8) 0.0118(9)
C12 0.0266(9) 0.0570(13) 0.0326(9) 0.0034(9) 0.0049(7) 0.0191(9)
C13 0.0253(8) 0.0460(11) 0.0259(8) 0.0031(7) 0.0007(7) 0.0153(8)
C14 0.0238(8) 0.0254(8) 0.0227(7) 0.0023(6) 0.0022(6) 0.0114(7)

loop_
_atom_type_symbol
_atom_type_description
_atom_type_scat_dispersion_real
_atom_type_scat_dispersion_imag
_atom_type_scat_source
C C 0.0033 0.0016 'International Tables Vol C Tables 4.2.6.8 and 6.1.1.4'
H H 0.0000 0.0000 'International Tables Vol C Tables 4.2.6.8 and 6.1.1.4'
Cr Cr 0.3209 0.6236 'International Tables Vol C Tables 4.2.6.8 and 6.1.1.4'
N N 0.0061 0.0033 'International Tables Vol C Tables 4.2.6.8 and 6.1.1.4'

loop_
_geom_angle_atom_site_label_1
_geom_angle_atom_site_label_2
_geom_angle_atom_site_label_3
_geom_angle
_geom_angle_site_symmetry_1
_geom_angle_site_symmetry_3
N1 Cr N1 92.40(5) 2 3
N1 Cr N1 92.40(5) 2 .
N1 Cr N1 92.40(5) 3 .
N1 Cr N2 78.67(5) 2 2
N1 Cr N2 167.42(5) 3 2
N1 Cr N2 96.77(5) . 2
N1 Cr N2 96.77(5) 2 3
N1 Cr N2 78.67(5) 3 3
N1 Cr N2 167.42(5) . 3
N2 Cr N2 93.47(5) 2 3
N1 Cr N2 167.42(5) 2 .
N1 Cr N2 96.77(5) 3 .
N1 Cr N2 78.67(5) . .
N2 Cr N2 93.47(5) 2 .
N2 Cr N2 93.47(5) 3 .
C1 N1 C8 118.11(13) . .
C1 N1 Cr 114.08(11) . .
C8 N1 Cr 127.80(10) . .
C2 N2 C14 117.96(13) . .
C2 N2 Cr 113.89(10) . .
C14 N2 Cr 127.82(10) . .
N1 C1 C2 116.57(15) . .
N1 C1 H1A 121.7 . .
C2 C1 H1A 121.7 . .
N2 C2 C1 116.76(15) . .
N2 C2 H2A 121.6 . .
C1 C2 H2A 121.6 . .
C4 C3 C8 110.14(16) . .
C4 C3 H3A 109.6 . .
C8 C3 H3A 109.6 . .
C4 C3 H3B 109.6 . .
C8 C3 H3B 109.6 . .
H3A C3 H3B 108.1 . .
C5 C4 C3 110.54(16) . .
C5 C4 H4A 109.5 . .
C3 C4 H4A 109.5 . .
C5 C4 H4B 109.5 . .
C3 C4 H4B 109.5 . .
H4A C4 H4B 108.1 . .
C6 C5 C4 110.96(16) . .
C6 C5 H5A 109.4 . .
C4 C5 H5A 109.4 . .
C6 C5 H5B 109.4 . .
C4 C5 H5B 109.4 . .
H5A C5 H5B 108.0 . .
C5 C6 C7 111.96(15) . .
C5 C6 H6A 109.2 . .
C7 C6 H6A 109.2 . .
C5 C6 H6B 109.2 . .
C7 C6 H6B 109.2 . .
H6A C6 H6B 107.9 . .
C6 C7 C8 111.37(15) . .
C6 C7 H7A 109.4 . .
C8 C7 H7A 109.4 . .
C6 C7 H7B 109.4 . .
C8 C7 H7B 109.4 . .
H7A C7 H7B 108.0 . .
N1 C8 C3 115.03(14) . .
N1 C8 C7 111.08(13) . .
C3 C8 C7 109.76(13) . .
N1 C8 H8A 106.8 . .
C3 C8 H8A 106.8 . .
C7 C8 H8A 106.8 . .
C14 C9 C10 110.36(15) . .
C14 C9 H9A 109.6 . .
C10 C9 H9A 109.6 . .
C14 C9 H9B 109.6 . .
C10 C9 H9B 109.6 . .
H9A C9 H9B 108.1 . .
C11 C10 C9 111.49(15) . .
C11 C10 H10A 109.3 . .
C9 C10 H10A 109.3 . .
C11 C10 H10B 109.3 . .
C9 C10 H10B 109.3 . .
H10A C10 H10B 108.0 . .
C10 C11 C12 110.93(16) . .
C10 C11 H11A 109.5 . .
C12 C11 H11A 109.5 . .
C10 C11 H11B 109.5 . .
C12 C11 H11B 109.5 . .
H11A C11 H11B 108.0 . .
C11 C12 C13 111.61(16) . .
C11 C12 H12A 109.3 . .
C13 C12 H12A 109.3 . .
C11 C12 H12B 109.3 . .
C13 C12 H12B 109.3 . .
H12A C12 H12B 108.0 . .
C14 C13 C12 111.28(14) . .
C14 C13 H13A 109.4 . .
C12 C13 H13A 109.4 . .
C14 C13 H13C 109.4 . .
C12 C13 H13C 109.4 . .
H13A C13 H13C 108.0 . .
N2 C14 C13 110.65(13) . .
N2 C14 C9 115.23(13) . .
C13 C14 C9 109.92(14) . .
N2 C14 H14A 106.9 . .
C13 C14 H14A 106.9 . .
C9 C14 H14A 106.9 . .

loop_
_geom_bond_atom_site_label_1
_geom_bond_atom_site_label_2
_geom_bond_distance
_geom_bond_site_symmetry_2
Cr N1 2.0359(13) 2
Cr N1 2.0359(13) 3
Cr N1 2.0359(13) .
Cr N2 2.0399(13) 2
Cr N2 2.0399(13) 3
Cr N2 2.0400(13) .
N1 C1 1.332(2) .
N1 C8 1.4749(19) .
N2 C2 1.330(2) .
N2 C14 1.4759(19) .
C1 C2 1.389(2) .
C1 H1A 0.9500 .
C2 H2A 0.9500 .
C3 C4 1.528(3) .
C3 C8 1.530(2) .
C3 H3A 0.9900 .
C3 H3B 0.9900 .
C4 C5 1.523(3) .
C4 H4A 0.9900 .
C4 H4B 0.9900 .
C5 C6 1.520(3) .
C5 H5A 0.9900 .
C5 H5B 0.9900 .
C6 C7 1.530(2) .
C6 H6A 0.9900 .
C6 H6B 0.9900 .
C7 C8 1.532(2) .
C7 H7A 0.9900 .
C7 H7B 0.9900 .
C8 H8A 1.0000 .
C9 C14 1.533(2) .
C9 C10 1.533(2) .
C9 H9A 0.9900 .
C9 H9B 0.9900 .
C10 C11 1.518(3) .
C10 H10A 0.9900 .
C10 H10B 0.9900 .
C11 C12 1.523(3) .
C11 H11A 0.9900 .
C11 H11B 0.9900 .
C12 C13 1.530(2) .
C12 H12A 0.9900 .
C12 H12B 0.9900 .
C13 C14 1.526(2) .
C13 H13A 0.9900 .
C13 H13C 0.9900 .
C14 H14A 1.0000 .

loop_
_geom_torsion_atom_site_label_1
_geom_torsion_atom_site_label_2
_geom_torsion_atom_site_label_3
_geom_torsion_atom_site_label_4
_geom_torsion
_geom_torsion_site_symmetry_1
N1 Cr N1 C1 -172.40(12) 2
N1 Cr N1 C1 95.10(14) 3
N2 Cr N1 C1 -93.53(12) 2
N2 Cr N1 C1 50.8(3) 3
N2 Cr N1 C1 -1.33(11) .
N1 Cr N1 C8 6.42(13) 2
N1 Cr N1 C8 -86.09(10) 3
N2 Cr N1 C8 85.28(13) 2
N2 Cr N1 C8 -130.4(2) 3
N2 Cr N1 C8 177.49(13) .
N1 Cr N2 C2 46.5(3) 2
N1 Cr N2 C2 -90.03(12) 3
N1 Cr N2 C2 1.07(11) .
N2 Cr N2 C2 97.29(14) 2
N2 Cr N2 C2 -169.02(12) 3
N1 Cr N2 C14 -140.3(2) 2
N1 Cr N2 C14 83.19(13) 3
N1 Cr N2 C14 174.29(13) .
N2 Cr N2 C14 -89.50(10) 2
N2 Cr N2 C14 4.20(13) 3
C8 N1 C1 C2 -177.53(14) .
Cr N1 C1 C2 1.40(19) .
C14 N2 C2 C1 -174.61(14) .
Cr N2 C2 C1 -0.67(19) .
N1 C1 C2 N2 -0.5(2) .
C8 C3 C4 C5 -59.5(2) .
C3 C4 C5 C6 56.8(2) .
C4 C5 C6 C7 -54.1(2) .
C5 C6 C7 C8 54.1(2) .
C1 N1 C8 C3 -37.5(2) .
Cr N1 C8 C3 143.73(12) .
C1 N1 C8 C7 87.95(17) .
Cr N1 C8 C7 -90.82(15) .
C4 C3 C8 N1 -175.07(14) .
C4 C3 C8 C7 58.81(19) .
C6 C7 C8 N1 175.63(14) .
C6 C7 C8 C3 -56.03(19) .
C14 C9 C10 C11 -57.4(2) .
C9 C10 C11 C12 55.5(2) .
C10 C11 C12 C13 -54.4(2) .
C11 C12 C13 C14 55.6(2) .
C2 N2 C14 C13 84.08(18) .
Cr N2 C14 C13 -88.89(16) .
C2 N2 C14 C9 -41.4(2) .
Cr N2 C14 C9 145.65(13) .
C12 C13 C14 N2 174.73(15) .
C12 C13 C14 C9 -56.9(2) .
C10 C9 C14 N2 -176.68(14) .
C10 C9 C14 C13 57.5(2) .
